data_7711418
loop_
_publ_author_name
'Zhu, Xiancui'
'He, Jinqiang'
'Yang, Yuanqing'
'Zhou, Shuangliu'
'Wei, Yun'
'Wang, Shaowu'

_publ_section_title
;
 Synthesis of rare-earth metal complexes with a morpholine-functionalized
 \b-diketiminato ligand and their catalytic activities towards C-O and C-N
 bond formation.
;
_journal_issue 35
_journal_name_full 'Dalton transactions (Cambridge, England : 2003)'
_journal_page_first 13227
_journal_page_last 13235
_journal_paper_doi 10.1039/d2dt02053j
_journal_volume 51
_journal_year 2022
_chemical_formula_moiety 'C31 H58 N3 O Si2 Yb'
_chemical_formula_sum 'C31 H58 N3 O Si2 Yb'
_chemical_formula_weight 718.02
_space_group_crystal_system monoclinic
_space_group_IT_number 14
_space_group_name_Hall '-P 2yn'
_space_group_name_H-M_alt 'P 1 21/n 1'
_atom_sites_solution_hydrogens geom
_atom_sites_solution_primary dual
_audit_block_doi 10.5517/ccdc.csd.cc2c79sq
_audit_creation_date 2021-07-17
_audit_creation_method
;
Olex2 1.2
(compiled 2018.05.29 svn.r3508 for OlexSys, GUI svn.r5506)
;
_audit_update_record
;
2022-06-25 deposited with the CCDC.	2022-08-23 downloaded from the CCDC.
;
_cell_angle_alpha 90
_cell_angle_beta 99.0470(10)
_cell_angle_gamma 90
_cell_formula_units_Z 4
_cell_length_a 11.5135(6)
_cell_length_b 17.4563(10)
_cell_length_c 19.1193(10)
_cell_measurement_reflns_used 9905
_cell_measurement_temperature 293(2)
_cell_measurement_theta_max 25.547
_cell_measurement_theta_min 2.232
_cell_volume 3794.9(4)
_computing_cell_refinement 'SAINT v8.34A (Bruker, 2013)'
_computing_data_reduction 'SAINT v8.34A (Bruker, 2013)'
_computing_molecular_graphics 'Olex2 (Dolomanov et al., 2009)'
_computing_publication_material 'Olex2 (Dolomanov et al., 2009)'
_computing_structure_refinement 'ShelXL (Sheldrick, 2015)'
_computing_structure_solution 'ShelXT (Sheldrick, 2015)'
_diffrn_ambient_temperature 293.15
_diffrn_measured_fraction_theta_full 1.000
_diffrn_measured_fraction_theta_max 0.997
_diffrn_measurement_device_type 'Bruker APEX-II CCD'
_diffrn_measurement_method '\f and \w scans'
_diffrn_radiation_type MoK\a
_diffrn_radiation_wavelength 0.71073
_diffrn_reflns_av_R_equivalents 0.0437
_diffrn_reflns_av_unetI/netI 0.0436
_diffrn_reflns_Laue_measured_fraction_full 1.000
_diffrn_reflns_Laue_measured_fraction_max 0.997
_diffrn_reflns_limit_h_max 14
_diffrn_reflns_limit_h_min -14
_diffrn_reflns_limit_k_max 22
_diffrn_reflns_limit_k_min -22
_diffrn_reflns_limit_l_max 24
_diffrn_reflns_limit_l_min -24
_diffrn_reflns_number 33002
_diffrn_reflns_point_group_measured_fraction_full 1.000
_diffrn_reflns_point_group_measured_fraction_max 0.997
_diffrn_reflns_theta_full 25.242
_diffrn_reflns_theta_max 27.487
_diffrn_reflns_theta_min 1.589
_diffrn_standards_number 0
_exptl_absorpt_coefficient_mu 2.551
_exptl_absorpt_correction_T_max 0.7456
_exptl_absorpt_correction_T_min 0.3781
_exptl_absorpt_correction_type multi-scan
_exptl_absorpt_process_details
'SADABS-2014/5 (Bruker,2014/5) was used for absorption correction. wR2(int) was 0.1215 before and 0.0441 after correction. The Ratio of minimum to maximum transmission is 0.5071. The \l/2 correction factor is 0.00150.'
_exptl_crystal_colour colourless
_exptl_crystal_colour_primary colourless
_exptl_crystal_density_diffrn 1.257
_exptl_crystal_description block
_exptl_crystal_F_000 1484
_exptl_crystal_size_max 0.22
_exptl_crystal_size_mid 0.21
_exptl_crystal_size_min 0.2
_refine_diff_density_max 0.831
_refine_diff_density_min -0.749
_refine_diff_density_rms 0.077
_refine_ls_extinction_method none
_refine_ls_goodness_of_fit_ref 1.012
_refine_ls_hydrogen_treatment constr
_refine_ls_matrix_type full
_refine_ls_number_parameters 425
_refine_ls_number_reflns 8678
_refine_ls_number_restraints 171
_refine_ls_restrained_S_all 1.024
_refine_ls_R_factor_all 0.0590
_refine_ls_R_factor_gt 0.0343
_refine_ls_shift/su_max 0.002
_refine_ls_shift/su_mean 0.000
_refine_ls_structure_factor_coef Fsqd
_refine_ls_weighting_details 'w=1/[\s^2^(Fo^2^)+(0.0334P)^2^+1.7162P] where P=(Fo^2^+2Fc^2^)/3'
_refine_ls_weighting_scheme calc
_refine_ls_wR_factor_gt 0.0733
_refine_ls_wR_factor_ref 0.0824
_reflns_Friedel_coverage 0.000
_reflns_number_gt 6220
_reflns_number_total 8678
_reflns_threshold_expression 'I > 2\s(I)'
_cod_data_source_file d2dt02053j2.cif
_cod_data_source_block 2Yb
_cod_database_code 7711418
_shelx_shelxl_version_number 2018/3
_shelx_space_group_comment
;
The symmetry employed for this shelxl refinement is uniquely defined
by the following loop, which should always be used as a source of
symmetry information in preference to the above space-group names.
They are only intended as comments.
;
_shelx_estimated_absorpt_t_max 0.629
_shelx_estimated_absorpt_t_min 0.604
_olex2_refinement_description
;
1. Fixed Uiso
 At 1.2 times of:
  All C(H) groups, All C(H,H) groups
 At 1.5 times of:
  All C(H,H,H) groups
2. Restrained distances
 C26A-Si1 = Si1-C27A
 1.9 with sigma of 0.02
 C26A-Si1 = Si1-C25A
 1.9 with sigma of 0.02
 C25A-Si1 = Si1-C27A
 1.9 with sigma of 0.02
 C31A-Si2 = Si2-C29A
 1.9 with sigma of 0.02
 C29A-Si2 = Si2-C30A
 1.9 with sigma of 0.02
 C31A-Si2 = Si2-C30A
 1.9 with sigma of 0.02
 C26A-C27A
 3.103 with sigma of 0.04
 C26A-C25A
 3.103 with sigma of 0.04
 C25A-C27A
 3.103 with sigma of 0.04
 C31A-C29A
 3.103 with sigma of 0.04
 C29A-C30A
 3.103 with sigma of 0.04
 C31A-C30A
 3.103 with sigma of 0.04
 Si1-C26 \\sim Si1-C26A
 with sigma of 0.02
 Si1-C27 \\sim Si1-C27A
 with sigma of 0.02
 Si1-C25 \\sim Si1-C25A
 with sigma of 0.02
 Yb1-C28 \\sim Yb1-C28'
 with sigma of 0.02
 Si2-C28 \\sim Si2-C28'
 with sigma of 0.02
3. Uiso/Uaniso restraints and constraints
Uanis(C25A) \\sim Ueq, Uanis(C25) \\sim Ueq, Uanis(C26A) \\sim Ueq, Uanis(C27)
\\sim Ueq: with sigma of 0.001 and sigma for terminal atoms of 0.002
Uanis(C29) \\sim Ueq, Uanis(C31A) \\sim Ueq, Uanis(C31) \\sim Ueq: with sigma
of 0.001 and sigma for terminal atoms of 0.002
Uanis(C28') \\sim Ueq: with sigma of 0.001 and sigma for terminal atoms of 0.002
Uanis(C27A) \\sim Ueq: with sigma of 0.001 and sigma for terminal atoms of 0.002
Uanis(C30A) \\sim Ueq, Uanis(C29A) \\sim Ueq: with sigma of 0.001 and sigma for
terminal atoms of 0.002
4. Rigid body (RIGU) restrains
 Si1, C25, C26, C27, C25A, C26A, C27A
 with sigma for 1-2 distances of 0.001 and sigma for 1-3 distances of 0.002
 Si2, C28, C30, C31, C29, C28', C29A, C30A, C31A
 with sigma for 1-2 distances of 0.001 and sigma for 1-3 distances of 0.002
5. Others
 Sof(C25A)=Sof(H25D)=Sof(H25E)=Sof(H25F)=Sof(C26A)=Sof(H26D)=Sof(H26E)=
 Sof(H26F)=Sof(C27A)=Sof(H27D)=Sof(H27E)=Sof(H27F)=Sof(C28')=Sof(H28C)=
 Sof(H28D)=Sof(C29A)=Sof(H29D)=Sof(H29E)=Sof(H29F)=Sof(C30A)=Sof(H30D)=
 Sof(H30E)=Sof(H30F)=Sof(C31A)=Sof(H31D)=Sof(H31E)=Sof(H31F)=1-FVAR(1)
 Sof(C28)=Sof(H28A)=Sof(H28B)=Sof(C25)=Sof(H25A)=Sof(H25B)=Sof(H25C)=Sof(C30)=
 Sof(H30A)=Sof(H30B)=Sof(H30C)=Sof(C26)=Sof(H26A)=Sof(H26B)=Sof(H26C)=Sof(C27)=
 Sof(H27A)=Sof(H27B)=Sof(H27C)=Sof(C31)=Sof(H31A)=Sof(H31B)=Sof(H31C)=Sof(C29)=
 Sof(H29A)=Sof(H29B)=Sof(H29C)=FVAR(1)
6.a Ternary CH refined with riding coordinates:
 C3(H3), C10(H10)
6.b Secondary CH2 refined with riding coordinates:
 C24(H24A,H24B), C20(H20A,H20B), C21(H21A,H21B), C22(H22A,H22B), C23(H23A,
 H23B), C19(H19A,H19B), C18(H18A,H18B), C28(H28A,H28B), C28'(H28C,H28D)
6.c Aromatic/amide H refined with riding coordinates:
 C15(H15), C5(H5), C7(H7), C6(H6)
6.d Idealised Me refined as rotating group:
 C13(H13A,H13B,H13C), C2(H2A,H2B,H2C), C17(H17A,H17B,H17C), C1(H1A,H1B,H1C),
 C25(H25A,H25B,H25C), C30(H30A,H30B,H30C), C12(H12A,H12B,H12C), C11(H11A,H11B,
 H11C), C26(H26A,H26B,H26C), C27(H27A,H27B,H27C), C31(H31A,H31B,H31C), C29(H29A,
 H29B,H29C), C25A(H25D,H25E,H25F), C26A(H26D,H26E,H26F), C27A(H27D,H27E,H27F),
 C29A(H29D,H29E,H29F), C30A(H30D,H30E,H30F), C31A(H31D,H31E,H31F)
;
_olex2_submission_special_instructions 'No special instructions were received'

loop_
_space_group_symop_operation_xyz
'x, y, z'
'-x+1/2, y+1/2, -z+1/2'
'-x, -y, -z'
'x-1/2, -y-1/2, z-1/2'

loop_
_atom_site_label
_atom_site_type_symbol
_atom_site_fract_x
_atom_site_fract_y
_atom_site_fract_z
_atom_site_U_iso_or_equiv
_atom_site_adp_type
_atom_site_occupancy
_atom_site_site_symmetry_order
_atom_site_calc_flag
_atom_site_refinement_flags_posn
_atom_site_refinement_flags_adp
_atom_site_refinement_flags_occupancy
_atom_site_disorder_assembly
_atom_site_disorder_group
Yb1 Yb 0.48369(2) 0.61045(2) 0.22315(2) 0.04864(6) Uani 1 1 d D . . . .
Si2 Si 0.73444(13) 0.62352(9) 0.10383(8) 0.0822(4) Uani 1 1 d D U . . .
Si1 Si 0.46436(15) 0.74952(8) 0.37438(7) 0.0831(4) Uani 1 1 d D U . . .
N1 N 0.5393(2) 0.50668(16) 0.29637(16) 0.0494(7) Uani 1 1 d . . . . .
N3 N 0.3320(3) 0.6720(2) 0.12511(17) 0.0666(9) Uani 1 1 d . . . . .
C9 C 0.6520(3) 0.4707(2) 0.29525(19) 0.0491(8) Uani 1 1 d . . . . .
N2 N 0.3088(3) 0.5512(2) 0.2190(2) 0.0678(9) Uani 1 1 d . . . . .
O1 O 0.3425(4) 0.8361(2) 0.1084(2) 0.1047(12) Uani 1 1 d . . . . .
C4 C 0.7537(3) 0.4952(2) 0.3395(2) 0.0549(9) Uani 1 1 d . . . . .
C14 C 0.4718(4) 0.4818(2) 0.3419(2) 0.0597(10) Uani 1 1 d . . . . .
C3 C 0.7531(4) 0.5571(3) 0.3955(2) 0.0720(12) Uani 1 1 d . . . . .
H3 H 0.671796 0.574498 0.394030 0.086 Uiso 1 1 calc R . . . .
C13 C 0.5198(4) 0.4282(3) 0.4015(3) 0.0895(15) Uani 1 1 d . . . . .
H13A H 0.577487 0.395067 0.386291 0.134 Uiso 1 1 calc GR . . . .
H13B H 0.456795 0.397977 0.414414 0.134 Uiso 1 1 calc GR . . . .
H13C H 0.555521 0.457520 0.441667 0.134 Uiso 1 1 calc GR . . . .
C8 C 0.6574(4) 0.4121(2) 0.2456(2) 0.0639(11) Uani 1 1 d . . . . .
C15 C 0.3522(4) 0.4998(3) 0.3360(3) 0.0738(13) Uani 1 1 d . . . . .
H15 H 0.319994 0.493486 0.377286 0.089 Uiso 1 1 calc R . . . .
C5 C 0.8594(4) 0.4613(3) 0.3319(3) 0.0705(12) Uani 1 1 d . . . . .
H5 H 0.927909 0.477266 0.360689 0.085 Uiso 1 1 calc R . . . .
C7 C 0.7657(4) 0.3802(3) 0.2407(3) 0.0808(14) Uani 1 1 d . . . . .
H7 H 0.770885 0.341410 0.207929 0.097 Uiso 1 1 calc R . . . .
C16 C 0.2747(4) 0.5254(2) 0.2781(3) 0.0735(13) Uani 1 1 d . . . . .
C24 C 0.5301(4) 0.7136(2) 0.3005(2) 0.0655(11) Uani 1 1 d . . . . .
H24A H 0.611871 0.705141 0.320497 0.079 Uiso 1 1 calc R . . . .
H24B H 0.530158 0.757504 0.269449 0.079 Uiso 1 1 calc R . . . .
C20 C 0.2460(4) 0.7258(3) 0.1493(3) 0.0819(14) Uani 1 1 d . . . . .
H20A H 0.219845 0.705154 0.191301 0.098 Uiso 1 1 calc R . . . .
H20B H 0.177869 0.730578 0.112666 0.098 Uiso 1 1 calc R . . . .
C6 C 0.8656(4) 0.4050(3) 0.2834(3) 0.0812(14) Uani 1 1 d . . . . .
H6 H 0.937892 0.383224 0.279154 0.097 Uiso 1 1 calc R . . . .
C2 C 0.8277(5) 0.6264(3) 0.3813(3) 0.0943(17) Uani 1 1 d . . . . .
H2A H 0.908955 0.611641 0.386769 0.141 Uiso 1 1 calc GR . . . .
H2B H 0.818238 0.666418 0.414390 0.141 Uiso 1 1 calc GR . . . .
H2C H 0.802684 0.644501 0.333942 0.141 Uiso 1 1 calc GR . . . .
C21 C 0.2988(5) 0.8030(3) 0.1657(3) 0.0889(15) Uani 1 1 d . . . . .
H21A H 0.239561 0.836615 0.179967 0.107 Uiso 1 1 calc R . . . .
H21B H 0.362241 0.798602 0.205407 0.107 Uiso 1 1 calc R . . . .
C22 C 0.4275(5) 0.7874(3) 0.0874(3) 0.0938(16) Uani 1 1 d . . . . .
H22A H 0.492173 0.781880 0.126201 0.113 Uiso 1 1 calc R . . . .
H22B H 0.458215 0.810440 0.047883 0.113 Uiso 1 1 calc R . . . .
C23 C 0.3790(5) 0.7101(3) 0.0660(2) 0.0880(15) Uani 1 1 d . . . . .
H23A H 0.316627 0.715256 0.025826 0.106 Uiso 1 1 calc R . . . .
H23B H 0.440442 0.678621 0.051629 0.106 Uiso 1 1 calc R . . . .
C10 C 0.5467(5) 0.3809(3) 0.1997(3) 0.0986(19) Uani 1 1 d . . . . .
H10 H 0.484464 0.419466 0.197961 0.118 Uiso 1 1 calc R . . . .
C19 C 0.2736(5) 0.6001(3) 0.0992(3) 0.0959(17) Uani 1 1 d . . . . .
H19A H 0.330932 0.566354 0.083048 0.115 Uiso 1 1 calc R . . . .
H19B H 0.213386 0.611168 0.059025 0.115 Uiso 1 1 calc R . . . .
C18 C 0.2184(5) 0.5598(3) 0.1554(3) 0.0989(18) Uani 1 1 d . . . . .
H18A H 0.152519 0.589384 0.166743 0.119 Uiso 1 1 calc R . . . .
H18B H 0.189565 0.509802 0.138494 0.119 Uiso 1 1 calc R . . . .
C17 C 0.1445(4) 0.5193(4) 0.2836(4) 0.128(2) Uani 1 1 d . . . . .
H17A H 0.109566 0.569357 0.279058 0.192 Uiso 1 1 calc GR . . . .
H17B H 0.135720 0.497900 0.328701 0.192 Uiso 1 1 calc GR . . . .
H17C H 0.106206 0.486836 0.246452 0.192 Uiso 1 1 calc GR . . . .
C1 C 0.7974(5) 0.5259(4) 0.4704(3) 0.1098(19) Uani 1 1 d . . . . .
H1A H 0.755036 0.480028 0.478006 0.165 Uiso 1 1 calc GR . . . .
H1B H 0.784824 0.563622 0.504994 0.165 Uiso 1 1 calc GR . . . .
H1C H 0.879806 0.514576 0.474910 0.165 Uiso 1 1 calc GR . . . .
C28 C 0.6019(6) 0.5839(4) 0.1352(4) 0.075(2) Uani 0.696(6) 1 d D U P A 1
H28A H 0.623362 0.530753 0.144423 0.090 Uiso 0.696(6) 1 calc R . P A 1
H28B H 0.544650 0.582971 0.092154 0.090 Uiso 0.696(6) 1 calc R . P A 1
C25 C 0.3074(7) 0.7606(6) 0.3553(5) 0.128(3) Uani 0.696(6) 1 d D U P A 1
H25A H 0.288254 0.800852 0.321194 0.192 Uiso 0.696(6) 1 calc GR . P A 1
H25B H 0.277731 0.773363 0.398005 0.192 Uiso 0.696(6) 1 calc GR . P A 1
H25C H 0.272428 0.713543 0.336429 0.192 Uiso 0.696(6) 1 calc GR . P A 1
C30 C 0.7184(12) 0.7209(6) 0.0614(6) 0.133(4) Uani 0.696(6) 1 d . U P A 1
H30A H 0.654408 0.720145 0.022571 0.200 Uiso 0.696(6) 1 calc GR . P A 1
H30B H 0.789796 0.734086 0.044242 0.200 Uiso 0.696(6) 1 calc GR . P A 1
H30C H 0.702734 0.758087 0.095682 0.200 Uiso 0.696(6) 1 calc GR . P A 1
C12 C 0.5655(7) 0.3636(5) 0.1236(4) 0.161(3) Uani 1 1 d . . . . .
H12A H 0.596125 0.408356 0.103641 0.242 Uiso 1 1 calc GR . . . .
H12B H 0.491876 0.349621 0.095686 0.242 Uiso 1 1 calc GR . . . .
H12C H 0.620344 0.322165 0.123905 0.242 Uiso 1 1 calc GR . . . .
C11 C 0.5056(6) 0.3085(5) 0.2321(4) 0.173(4) Uani 1 1 d . . . . .
H11A H 0.569079 0.272313 0.239911 0.260 Uiso 1 1 calc GR . . . .
H11B H 0.441025 0.286725 0.200391 0.260 Uiso 1 1 calc GR . . . .
H11C H 0.480538 0.320564 0.276357 0.260 Uiso 1 1 calc GR . . . .
C26 C 0.5058(9) 0.6856(5) 0.4519(4) 0.113(3) Uani 0.696(6) 1 d D U P A 1
H26A H 0.467078 0.637065 0.442937 0.170 Uiso 0.696(6) 1 calc GR . P A 1
H26B H 0.482374 0.708593 0.493122 0.170 Uiso 0.696(6) 1 calc GR . P A 1
H26C H 0.589455 0.678025 0.459801 0.170 Uiso 0.696(6) 1 calc GR . P A 1
C27 C 0.5284(8) 0.8482(5) 0.4051(5) 0.115(3) Uani 0.696(6) 1 d D U P A 1
H27A H 0.611142 0.843232 0.421928 0.173 Uiso 0.696(6) 1 calc GR . P A 1
H27B H 0.489693 0.867061 0.442570 0.173 Uiso 0.696(6) 1 calc GR . P A 1
H27C H 0.516352 0.883397 0.366042 0.173 Uiso 0.696(6) 1 calc GR . P A 1
C31 C 0.7759(11) 0.5656(7) 0.0317(6) 0.154(4) Uani 0.696(6) 1 d . U P A 1
H31A H 0.857971 0.552956 0.042233 0.231 Uiso 0.696(6) 1 calc GR . P A 1
H31B H 0.761324 0.594133 -0.011709 0.231 Uiso 0.696(6) 1 calc GR . P A 1
H31C H 0.730231 0.519357 0.026821 0.231 Uiso 0.696(6) 1 calc GR . P A 1
C29 C 0.8593(11) 0.6175(6) 0.1758(7) 0.156(4) Uani 0.696(6) 1 d . U P A 1
H29A H 0.842571 0.646836 0.215564 0.235 Uiso 0.696(6) 1 calc GR . P A 1
H29B H 0.928307 0.637614 0.160023 0.235 Uiso 0.696(6) 1 calc GR . P A 1
H29C H 0.872435 0.564990 0.189694 0.235 Uiso 0.696(6) 1 calc GR . P A 1
C25A C 0.3124(12) 0.7029(12) 0.3718(12) 0.124(6) Uani 0.304(6) 1 d D U P A 2
H25D H 0.269678 0.705458 0.324555 0.186 Uiso 0.304(6) 1 calc GR . P A 2
H25E H 0.269626 0.729585 0.403530 0.186 Uiso 0.304(6) 1 calc GR . P A 2
H25F H 0.322137 0.650236 0.386160 0.186 Uiso 0.304(6) 1 calc GR . P A 2
C26A C 0.541(2) 0.7313(15) 0.4665(8) 0.144(7) Uani 0.304(6) 1 d D U P A 2
H26D H 0.576082 0.681357 0.468989 0.217 Uiso 0.304(6) 1 calc GR . P A 2
H26E H 0.484954 0.733988 0.498792 0.217 Uiso 0.304(6) 1 calc GR . P A 2
H26F H 0.600811 0.769290 0.479154 0.217 Uiso 0.304(6) 1 calc GR . P A 2
C27A C 0.408(2) 0.8520(7) 0.3661(12) 0.136(7) Uani 0.304(6) 1 d D U P A 2
H27D H 0.451904 0.880525 0.336219 0.204 Uiso 0.304(6) 1 calc GR . P A 2
H27E H 0.417495 0.875192 0.412211 0.204 Uiso 0.304(6) 1 calc GR . P A 2
H27F H 0.326297 0.851968 0.345852 0.204 Uiso 0.304(6) 1 calc GR . P A 2
C28' C 0.6526(16) 0.6215(12) 0.1741(10) 0.108(5) Uani 0.304(6) 1 d D U P A 2
H28C H 0.679984 0.669672 0.196021 0.130 Uiso 0.304(6) 1 calc R . P A 2
H28D H 0.698938 0.583355 0.202990 0.130 Uiso 0.304(6) 1 calc R . P A 2
C29A C 0.8937(12) 0.5934(13) 0.1219(14) 0.136(6) Uani 0.304(6) 1 d D U P A 2
H29D H 0.936738 0.627711 0.155773 0.205 Uiso 0.304(6) 1 calc GR . P A 2
H29E H 0.926237 0.595073 0.078647 0.205 Uiso 0.304(6) 1 calc GR . P A 2
H29F H 0.899331 0.542243 0.140446 0.205 Uiso 0.304(6) 1 calc GR . P A 2
C30A C 0.738(3) 0.7324(7) 0.0946(16) 0.131(7) Uani 0.304(6) 1 d D U P A 2
H30D H 0.681349 0.747926 0.054677 0.197 Uiso 0.304(6) 1 calc GR . P A 2
H30E H 0.814945 0.748324 0.087595 0.197 Uiso 0.304(6) 1 calc GR . P A 2
H30F H 0.718724 0.755724 0.136819 0.197 Uiso 0.304(6) 1 calc GR . P A 2
C31A C 0.667(2) 0.5777(14) 0.0163(9) 0.139(6) Uani 0.304(6) 1 d D U P A 2
H31D H 0.690889 0.525050 0.015780 0.209 Uiso 0.304(6) 1 calc GR . P A 2
H31E H 0.693209 0.604544 -0.022121 0.209 Uiso 0.304(6) 1 calc GR . P A 2
H31F H 0.582769 0.580419 0.011286 0.209 Uiso 0.304(6) 1 calc GR . P A 2

loop_
_atom_site_aniso_label
_atom_site_aniso_U_11
_atom_site_aniso_U_22
_atom_site_aniso_U_33
_atom_site_aniso_U_23
_atom_site_aniso_U_13
_atom_site_aniso_U_12
Yb1 0.04264(10) 0.05211(10) 0.05192(10) 0.00504(8) 0.00973(7) 0.00243(8)
Si2 0.0708(9) 0.1083(11) 0.0734(9) -0.0019(7) 0.0303(7) 0.0065(8)
Si1 0.1178(12) 0.0724(8) 0.0568(7) 0.0025(6) 0.0067(8) 0.0122(8)
N1 0.0410(17) 0.0451(16) 0.0639(19) 0.0020(14) 0.0133(14) 0.0024(13)
N3 0.066(2) 0.075(2) 0.054(2) 0.0022(17) -0.0046(17) 0.0076(19)
C9 0.042(2) 0.0462(19) 0.059(2) 0.0068(17) 0.0093(17) 0.0056(16)
N2 0.0443(19) 0.065(2) 0.091(3) 0.0085(19) 0.0027(18) -0.0053(16)
O1 0.124(3) 0.087(2) 0.105(3) 0.034(2) 0.021(2) 0.033(2)
C4 0.045(2) 0.057(2) 0.063(2) 0.0041(18) 0.0099(18) 0.0030(18)
C14 0.055(2) 0.051(2) 0.075(3) 0.0081(19) 0.018(2) 0.0003(18)
C3 0.065(3) 0.084(3) 0.065(3) -0.011(2) 0.003(2) 0.002(2)
C13 0.080(3) 0.095(4) 0.095(4) 0.040(3) 0.020(3) 0.002(3)
C8 0.056(2) 0.055(2) 0.080(3) -0.008(2) 0.006(2) 0.0089(19)
C15 0.057(3) 0.077(3) 0.094(3) 0.017(3) 0.034(3) 0.000(2)
C5 0.044(2) 0.072(3) 0.094(3) 0.000(2) 0.005(2) 0.005(2)
C7 0.076(3) 0.065(3) 0.102(4) -0.018(2) 0.016(3) 0.017(2)
C16 0.040(2) 0.064(3) 0.118(4) 0.007(3) 0.016(3) -0.0019(19)
C24 0.073(3) 0.055(2) 0.065(3) 0.0059(19) 0.000(2) 0.003(2)
C20 0.064(3) 0.102(4) 0.076(3) 0.016(3) -0.001(2) 0.024(3)
C6 0.050(3) 0.074(3) 0.122(4) -0.002(3) 0.020(3) 0.017(2)
C2 0.081(4) 0.078(3) 0.119(5) -0.013(3) 0.003(3) -0.017(3)
C21 0.093(4) 0.080(3) 0.093(4) 0.013(3) 0.013(3) 0.031(3)
C22 0.108(4) 0.101(4) 0.074(3) 0.027(3) 0.020(3) 0.006(4)
C23 0.101(4) 0.110(4) 0.050(3) 0.016(3) 0.003(3) 0.020(3)
C10 0.074(3) 0.084(4) 0.131(5) -0.047(3) -0.007(3) 0.013(3)
C19 0.095(4) 0.101(4) 0.078(4) -0.003(3) -0.030(3) -0.002(3)
C18 0.072(3) 0.085(4) 0.127(5) 0.004(3) -0.024(3) -0.014(3)
C17 0.045(3) 0.144(5) 0.201(7) 0.050(5) 0.035(4) 0.004(3)
C1 0.114(5) 0.140(5) 0.070(3) 0.000(3) 0.000(3) -0.008(4)
C28 0.085(4) 0.071(4) 0.068(4) 0.004(3) 0.013(3) 0.019(3)
C25 0.126(4) 0.132(4) 0.126(4) -0.0010(19) 0.0216(19) 0.0042(19)
C30 0.120(9) 0.146(7) 0.145(11) 0.036(7) 0.059(8) -0.004(6)
C12 0.179(8) 0.167(7) 0.120(6) -0.056(5) -0.031(5) -0.008(6)
C11 0.144(7) 0.173(8) 0.195(9) -0.025(6) 0.002(6) -0.089(6)
C26 0.171(9) 0.115(6) 0.056(4) 0.015(4) 0.026(5) 0.027(6)
C27 0.119(3) 0.113(3) 0.114(3) -0.0046(19) 0.0194(19) 0.0024(19)
C31 0.154(4) 0.158(4) 0.153(4) -0.003(2) 0.033(2) 0.001(2)
C29 0.153(4) 0.159(4) 0.157(4) 0.002(2) 0.022(2) -0.002(2)
C25A 0.125(7) 0.125(7) 0.124(7) -0.002(2) 0.021(2) 0.001(2)
C26A 0.144(7) 0.145(8) 0.144(8) 0.000(2) 0.022(2) 0.000(2)
C27A 0.137(7) 0.135(7) 0.136(7) 0.000(2) 0.022(2) 0.000(2)
C28' 0.108(6) 0.108(6) 0.109(5) 0.0000(10) 0.0169(13) 0.0003(10)
C29A 0.135(6) 0.138(6) 0.137(6) -0.001(2) 0.023(2) 0.002(2)
C30A 0.131(7) 0.131(7) 0.132(7) 0.001(2) 0.022(2) -0.0006(19)
C31A 0.140(6) 0.140(6) 0.138(6) -0.002(2) 0.021(2) 0.001(2)

loop_
_atom_type_symbol
_atom_type_description
_atom_type_scat_dispersion_real
_atom_type_scat_dispersion_imag
_atom_type_scat_source
C C 0.0033 0.0016 'International Tables Vol C Tables 4.2.6.8 and 6.1.1.4'
H H 0.0000 0.0000 'International Tables Vol C Tables 4.2.6.8 and 6.1.1.4'
N N 0.0061 0.0033 'International Tables Vol C Tables 4.2.6.8 and 6.1.1.4'
O O 0.0106 0.0060 'International Tables Vol C Tables 4.2.6.8 and 6.1.1.4'
Si Si 0.0817 0.0704 'International Tables Vol C Tables 4.2.6.8 and 6.1.1.4'
Yb Yb -0.3850 5.5486 'International Tables Vol C Tables 4.2.6.8 and 6.1.1.4'

loop_
_citation_id
_citation_doi
_citation_year
1 10.1039/D2DT02053J 2022

loop_
_geom_angle_atom_site_label_1
_geom_angle_atom_site_label_2
_geom_angle_atom_site_label_3
_geom_angle
_geom_angle_site_symmetry_1
_geom_angle_site_symmetry_3
_geom_angle_publ_flag
N1 Yb1 N3 148.62(11) . . ?
N1 Yb1 C24 101.87(13) . . ?
N1 Yb1 C28 98.12(17) . . ?
N2 Yb1 N1 79.81(11) . . ?
N2 Yb1 N3 70.59(12) . . ?
N2 Yb1 C24 119.29(14) . . ?
N2 Yb1 C28 119.7(2) . . ?
N2 Yb1 C28' 146.5(6) . . ?
C24 Yb1 N3 101.51(13) . . ?
C24 Yb1 C28 120.0(2) . . ?
C28 Yb1 N3 87.97(18) . . ?
C28' Yb1 N1 98.1(5) . . ?
C28' Yb1 N3 100.8(5) . . ?
C28' Yb1 C24 94.0(6) . . ?
C28 Si2 C30 116.4(4) . . ?
C31 Si2 C28 111.2(4) . . ?
C31 Si2 C30 101.2(5) . . ?
C29 Si2 C28 108.9(4) . . ?
C29 Si2 C30 112.9(5) . . ?
C29 Si2 C31 105.5(5) . . ?
C28' Si2 C29A 118.5(11) . . ?
C28' Si2 C30A 96.4(13) . . ?
C28' Si2 C31A 117.9(10) . . ?
C29A Si2 C30A 105.1(12) . . ?
C29A Si2 C31A 107.1(10) . . ?
C31A Si2 C30A 110.3(11) . . ?
C24 Si1 C26 109.1(3) . . ?
C24 Si1 C27 111.0(3) . . ?
C24 Si1 C25A 108.8(7) . . ?
C24 Si1 C26A 118.8(9) . . ?
C24 Si1 C27A 116.1(7) . . ?
C25 Si1 C24 114.1(4) . . ?
C25 Si1 C26 110.6(5) . . ?
C25 Si1 C27 106.9(4) . . ?
C26 Si1 C27 104.8(4) . . ?
C26A Si1 C25A 104.1(10) . . ?
C26A Si1 C27A 110.0(10) . . ?
C27A Si1 C25A 95.7(9) . . ?
C9 N1 Yb1 119.6(2) . . ?
C14 N1 Yb1 121.1(2) . . ?
C14 N1 C9 119.2(3) . . ?
C20 N3 Yb1 116.3(2) . . ?
C23 N3 Yb1 116.9(3) . . ?
C23 N3 C20 107.1(4) . . ?
C19 N3 Yb1 96.3(3) . . ?
C19 N3 C20 110.6(4) . . ?
C19 N3 C23 109.1(4) . . ?
C4 C9 N1 121.8(3) . . ?
C4 C9 C8 120.6(3) . . ?
C8 C9 N1 117.5(3) . . ?
C16 N2 Yb1 120.5(3) . . ?
C16 N2 C18 117.9(4) . . ?
C18 N2 Yb1 119.5(3) . . ?
C22 O1 C21 109.1(4) . . ?
C9 C4 C3 123.0(3) . . ?
C5 C4 C9 118.3(4) . . ?
C5 C4 C3 118.6(4) . . ?
N1 C14 C13 121.0(4) . . ?
N1 C14 C15 123.0(4) . . ?
C15 C14 C13 116.0(4) . . ?
C4 C3 C2 111.8(4) . . ?
C4 C3 C1 111.4(4) . . ?
C2 C3 C1 109.3(4) . . ?
C9 C8 C10 121.7(4) . . ?
C7 C8 C9 118.5(4) . . ?
C7 C8 C10 119.8(4) . . ?
C16 C15 C14 129.8(4) . . ?
C6 C5 C4 121.4(4) . . ?
C6 C7 C8 120.8(4) . . ?
N2 C16 C15 123.3(4) . . ?
N2 C16 C17 120.5(5) . . ?
C15 C16 C17 116.2(5) . . ?
Si1 C24 Yb1 132.6(2) . . ?
N3 C20 C21 111.5(4) . . ?
C5 C6 C7 120.3(4) . . ?
O1 C21 C20 113.1(4) . . ?
O1 C22 C23 112.2(5) . . ?
N3 C23 C22 111.3(4) . . ?
C8 C10 C12 112.6(5) . . ?
C11 C10 C8 110.4(5) . . ?
C11 C10 C12 108.9(5) . . ?
N3 C19 C18 112.3(4) . . ?
N2 C18 C19 108.2(4) . . ?
Si2 C28 Yb1 138.5(4) . . ?
Si2 C28' Yb1 154.7(12) . . ?

loop_
_geom_bond_atom_site_label_1
_geom_bond_atom_site_label_2
_geom_bond_distance
_geom_bond_site_symmetry_2
_geom_bond_publ_flag
Yb1 N1 2.317(3) . ?
Yb1 N3 2.587(3) . ?
Yb1 N2 2.254(3) . ?
Yb1 C24 2.338(4) . ?
Yb1 C28 2.370(6) . ?
Yb1 C28' 2.296(13) . ?
Si2 C28 1.858(7) . ?
Si2 C30 1.880(10) . ?
Si2 C31 1.833(11) . ?
Si2 C29 1.830(12) . ?
Si2 C28' 1.759(13) . ?
Si2 C29A 1.887(12) . ?
Si2 C30A 1.910(13) . ?
Si2 C31A 1.906(12) . ?
Si1 C24 1.816(4) . ?
Si1 C25 1.797(8) . ?
Si1 C26 1.857(7) . ?
Si1 C27 1.929(8) . ?
Si1 C25A 1.923(10) . ?
Si1 C26A 1.869(10) . ?
Si1 C27A 1.901(10) . ?
N1 C9 1.444(4) . ?
N1 C14 1.328(4) . ?
N3 C20 1.490(5) . ?
N3 C23 1.484(6) . ?
N3 C19 1.473(6) . ?
C9 C4 1.399(5) . ?
C9 C8 1.404(5) . ?
N2 C16 1.331(6) . ?
N2 C18 1.479(6) . ?
O1 C21 1.402(6) . ?
O1 C22 1.401(6) . ?
C4 C3 1.523(6) . ?
C4 C5 1.381(5) . ?
C14 C13 1.510(6) . ?
C14 C15 1.399(6) . ?
C3 C2 1.532(6) . ?
C3 C1 1.543(6) . ?
C8 C7 1.382(6) . ?
C8 C10 1.530(6) . ?
C15 C16 1.383(6) . ?
C5 C6 1.362(6) . ?
C7 C6 1.372(7) . ?
C16 C17 1.522(6) . ?
C20 C21 1.491(7) . ?
C22 C23 1.493(7) . ?
C10 C12 1.534(9) . ?
C10 C11 1.515(9) . ?
C19 C18 1.507(8) . ?
